data_4085967
loop_
_publ_author_name
'Krogman, Jeremy P.'
'Foxman, Bruce M.'
'Thomas, Christine M.'

_publ_section_title
;
 Formation and Subsequent Reactivity of a N2-Stabilized Cobalt--Hydride
 Complex
;
_journal_issue 13
_journal_name_full Organometallics
_journal_page_first 3159
_journal_paper_doi 10.1021/acs.organomet.5b00182
_journal_volume 34
_journal_year 2015
_chemical_absolute_configuration ad
_chemical_formula_moiety 'C65.00 H93.00 Cl2.00 Co1 N3 O3.00 P3 Si1 Zr1'
_chemical_formula_sum 'C65 H93 Cl2 Co N3 O3 P3 Si Zr'
_chemical_formula_weight 1306.53
_space_group_IT_number 198
_symmetry_cell_setting cubic
_symmetry_space_group_name_Hall 'P 2ac 2ab 3'
_symmetry_space_group_name_H-M 'P 21 3'
_atom_sites_solution_hydrogens difmap
_atom_sites_solution_primary direct
_audit_creation_date 2015-05-08
_audit_creation_method CRYSTALS_ver_14.61
_cell_angle_alpha 90
_cell_angle_beta 90
_cell_angle_gamma 90
_cell_formula_units_Z 4
_cell_length_a 18.9609(17)
_cell_length_b 18.9609(17)
_cell_length_c 18.9609(17)
_cell_measurement_reflns_used 9077
_cell_measurement_temperature 120
_cell_measurement_theta_max 30
_cell_measurement_theta_min 3
_cell_volume 6816.7(11)
_computing_cell_refinement 'Apex2 (Bruker AXS, 2006)'
_computing_data_collection 'Apex2 (Bruker AXS, 2006)'
_computing_data_reduction 'Apex2 (Bruker AXS, 2006)'
_computing_molecular_graphics 'CAMERON (Watkin et al., 1996)'
_computing_publication_material 'CRYSTALS (Betteridge et al., 2003)'
_computing_structure_refinement 'CRYSTALS (Betteridge et al., 2003)'
_computing_structure_solution 'SIR92 (Altomare et al., 1994)'
_diffrn_ambient_temperature 120
_diffrn_measured_fraction_theta_full 0.999
_diffrn_measured_fraction_theta_max 0.999
_diffrn_measurement_device Area
_diffrn_measurement_device_type 'Bruker Kappa Apex2'
_diffrn_measurement_method '\f & \w scans'
_diffrn_radiation_monochromator graphite
_diffrn_radiation_type 'Mo K\a'
_diffrn_radiation_wavelength 0.71073
_diffrn_reflns_av_R_equivalents 0.035
_diffrn_reflns_limit_h_max 18
_diffrn_reflns_limit_h_min -18
_diffrn_reflns_limit_k_max 18
_diffrn_reflns_limit_k_min 0
_diffrn_reflns_limit_l_max 26
_diffrn_reflns_limit_l_min 1
_diffrn_reflns_number 6642
_diffrn_reflns_theta_full 30.007
_diffrn_reflns_theta_max 30.007
_diffrn_reflns_theta_min 1.519
_diffrn_standards_number 0
_exptl_absorpt_coefficient_mu 0.607
_exptl_absorpt_correction_T_max 0.81
_exptl_absorpt_correction_T_min 0.80
_exptl_absorpt_correction_type numerical
_exptl_absorpt_process_details
; 
 Analytical Absorption (De Meulenaer & Tompa, 1965) 
;
_exptl_crystal_colour blue
_exptl_crystal_density_diffrn 1.273
_exptl_crystal_density_method 'not measured'
_exptl_crystal_description prism
_exptl_crystal_F_000 2751.985
_exptl_crystal_size_max 0.450
_exptl_crystal_size_mid 0.370
_exptl_crystal_size_min 0.350
_platon_squeeze_details
;
During the structure solution, electron density difference maps 
revealed that there was considerable disorder involving the two 
independent DCM solvate molecules, one molecule of which could 
not be successfully modeled.  From history, the remaining solvate 
was likely DCM in a volume of 556.8 \%A3 per unit cell (8.2%).  
It appeared that the cavity areas contained about four DCM molecules, 
located on crystallographic 3 axes at (-0.032, -0.032, -0.032) and 
symmetry-related positions. as shown in the ab projection.
Modeling with or without restraints was unsuccessful, as was step 
by step acquisition of peaks using successive electron density 
difference maps.  Thus, the structure factors were modified 
using the PLATON SQUEEZE technique, in order to produce a new 
structure factor set.  PLATON reported a total electron density 
of 164 e- per unit cell, likely representing about four DCM 
molecules, consistent with our earlier observations.  Use of the 
SQUEEZE technique resulted in a decrease of ca. 1.9 % in R.  
;
_refine_diff_density_max 0.80
_refine_diff_density_min -0.40
_refine_ls_abs_structure_details 'Flack (1983), 3046 Friedel-pairs'
_refine_ls_abs_structure_Flack 0.002(4)
_refine_ls_extinction_method None
_refine_ls_goodness_of_fit_ref 1.0307
_refine_ls_hydrogen_treatment constr
_refine_ls_matrix_type full
_refine_ls_number_parameters 250
_refine_ls_number_reflns 6642
_refine_ls_number_restraints 5
_refine_ls_R_factor_all 0.0318
_refine_ls_R_factor_gt 0.0273
_refine_ls_shift/su_max 0.0028911
_refine_ls_shift/su_mean 0.0000766
_refine_ls_structure_factor_coef Fsqd
_refine_ls_weighting_details
;
 Method= Modified Sheldrick 
 w=1/[\s^2^(F^2^) + ( 0.03P)^2^ + 3.84P] 
 ,where P=(max(Fo^2^,0) + 2Fc^2^)/3 
;
_refine_ls_weighting_scheme calc
_refine_ls_wR_factor_all 0.0713
_refine_ls_wR_factor_gt 0.0662
_refine_ls_wR_factor_ref 0.0713
_reflns_limit_h_max 18
_reflns_limit_h_min -18
_reflns_limit_k_max 18
_reflns_limit_k_min 0
_reflns_limit_l_max 26
_reflns_limit_l_min 1
_reflns_number_gt 6088
_reflns_number_total 6642
_reflns_threshold_expression I>2.0\s(I)
_oxford_diffrn_Wilson_B_factor 1.52
_oxford_diffrn_Wilson_scale 93.08
_oxford_refine_ls_r_factor_ref 0.0318
_oxford_refine_ls_scale 0.10974(2)
_oxford_reflns_number_all 6642
_oxford_reflns_threshold_expression_ref I>-10.0\s(I)
_oxford_structure_analysis_title 'JK_814_0m in P2(1)3'
_cod_data_source_file om5b00182_si_002.cif
_cod_data_source_block 8
_cod_depositor_comments 'Adding full bibliography for 4085963--4085969.cif.'
_cod_original_sg_symbol_H-M 'P 21 3 '
_cod_original_formula_sum 'C65.00 H93.00 Cl2.00 Co1 N3 O3.00 P3 Si1 Zr1'
_cod_database_code 4085967
_platon_squeeze_void_probe_radius 1.20

loop_
_symmetry_equiv_pos_as_xyz
x,y,z
y,z,x
z,x,y
x+1/2,-y+1/2,-z
y+1/2,-z+1/2,-x
z+1/2,-x+1/2,-y
-y,z+1/2,-x+1/2
-z,x+1/2,-y+1/2
-z+1/2,-x,y+1/2
-x+1/2,-y,z+1/2
-y+1/2,-z,x+1/2
-x,y+1/2,-z+1/2

loop_
_atom_site_label
_atom_site_type_symbol
_atom_site_fract_x
_atom_site_fract_y
_atom_site_fract_z
_atom_site_U_iso_or_equiv
_atom_site_occupancy
_atom_site_adp_type
_atom_site_refinement_flags_posn
_atom_site_refinement_flags_adp
_atom_site_refinement_flags_occupancy
_atom_site_disorder_assembly
_atom_site_disorder_group
Zr1 Zr 0.459205(7) 0.459205(7) 0.459205(7) 0.0134 1.0000 Uani S T . . .
Co1 Co 0.373517(11) 0.373517(11) 0.373517(11) 0.0182 1.0000 Uani S T . . .
Cl1 Cl 0.22431(7) 0.85520(7) 0.24091(7) 0.0687 0.6666 Uani . . . . .
P1 P 0.33531(2) 0.48987(2) 0.37025(3) 0.0206 1.0000 Uani . . . . .
Si1 Si 0.56932(2) 0.56932(2) 0.56932(2) 0.0164 1.0000 Uani S T . . .
O1 O 0.51901(6) 0.51901(6) 0.51901(6) 0.0160 1.0000 Uani S T . . .
O2 O 0.3062(4) 0.3135(6) 0.3202(5) 0.0286(11) 0.3333 Uiso D . . . .
O30 O 0.3157(4) 0.2158(4) 0.2645(4) 0.052(2) 0.259(5) Uiso D . P 1 1
O31 O 0.2313(7) 0.2494(12) 0.2681(9) 0.038(7) 0.075(5) Uiso D . P 1 2
N1 N 0.38037(7) 0.53530(8) 0.43200(8) 0.0182 1.0000 Uani . . . . .
C1 C 0.37583(9) 0.60880(8) 0.45060(10) 0.0199 1.0000 Uani . . . . .
C2 C 0.42688(9) 0.65606(9) 0.42374(10) 0.0215 1.0000 Uani . . . . .
C3 C 0.42351(11) 0.72720(10) 0.44136(11) 0.0276 1.0000 Uani . . . . .
C4 C 0.37177(12) 0.75377(10) 0.48605(12) 0.0322 1.0000 Uani . . . . .
C5 C 0.32426(11) 0.70664(11) 0.51424(13) 0.0316 1.0000 Uani . . . . .
C6 C 0.32525(9) 0.63414(10) 0.49864(11) 0.0248 1.0000 Uani . . . . .
C7 C 0.48501(10) 0.63185(10) 0.37620(10) 0.0242 1.0000 Uani . . . . .
C8 C 0.36824(15) 0.83169(11) 0.50304(15) 0.0452 1.0000 Uani . . . . .
C9 C 0.27310(10) 0.58817(11) 0.53683(13) 0.0311 1.0000 Uani . . . . .
C10 C 0.35304(12) 0.52966(11) 0.28229(10) 0.0306 1.0000 Uani . . . . .
C11 C 0.31853(17) 0.48690(14) 0.22258(13) 0.0504 1.0000 Uani . . . . .
C12 C 0.33821(14) 0.60861(12) 0.27172(13) 0.0398 1.0000 Uani . . . . .
C13 C 0.23879(10) 0.49897(11) 0.38663(13) 0.0321 1.0000 Uani . . . . .
C14 C 0.19458(12) 0.44531(13) 0.34540(16) 0.0449 1.0000 Uani . . . . .
C15 C 0.20722(12) 0.57305(13) 0.37622(16) 0.0442 1.0000 Uani . . . . .
C16 C 0.51504(10) 0.60475(9) 0.64393(9) 0.0216 1.0000 Uani . . . . .
C17 C 0.52954(12) 0.58999(10) 0.71473(10) 0.0285 1.0000 Uani . . . . .
C18 C 0.48491(14) 0.61402(12) 0.76798(11) 0.0371 1.0000 Uani . . . . .
C19 C 0.42614(13) 0.65312(11) 0.75168(13) 0.0377 1.0000 Uani . . . . .
C20 C 0.41126(11) 0.66996(11) 0.68204(12) 0.0324 1.0000 Uani . . . . .
C21 C 0.45570(10) 0.64636(10) 0.62876(11) 0.0265 1.0000 Uani . . . . .
C22 C 0.2891(3) 0.2743(4) 0.2703(4) 0.0357(17) 0.3333 Uiso D . . . .
C23 C 0.2086(6) 0.7957(6) 0.3162(4) 0.049(2) 0.3333 Uiso . . . . .
H31 H 0.4563 0.7590 0.4223 0.0333 1.0000 Uiso R . . . .
H51 H 0.2899 0.7233 0.5455 0.0373 1.0000 Uiso R . . . .
H71 H 0.5189 0.6697 0.3711 0.0356 1.0000 Uiso R . . . .
H72 H 0.5077 0.5922 0.3977 0.0360 1.0000 Uiso R . . . .
H73 H 0.4663 0.6195 0.3301 0.0362 1.0000 Uiso R . . . .
H81 H 0.3518 0.8573 0.4629 0.0685 1.0000 Uiso R . . . .
H82 H 0.3361 0.8401 0.5409 0.0682 1.0000 Uiso R . . . .
H83 H 0.4144 0.8491 0.5156 0.0686 1.0000 Uiso R . . . .
H91 H 0.2836 0.5388 0.5284 0.0451 1.0000 Uiso R . . . .
H92 H 0.2752 0.5977 0.5862 0.0458 1.0000 Uiso R . . . .
H93 H 0.2265 0.5980 0.5203 0.0462 1.0000 Uiso R . . . .
H101 H 0.4035 0.5238 0.2770 0.0364 1.0000 Uiso R . . . .
H111 H 0.3393 0.4990 0.1786 0.0760 1.0000 Uiso R . . . .
H112 H 0.2690 0.4978 0.2202 0.0754 1.0000 Uiso R . . . .
H113 H 0.3228 0.4372 0.2300 0.0757 1.0000 Uiso R . . . .
H121 H 0.2899 0.6163 0.2585 0.0607 1.0000 Uiso R . . . .
H122 H 0.3669 0.6264 0.2337 0.0613 1.0000 Uiso R . . . .
H123 H 0.3484 0.6357 0.3140 0.0605 1.0000 Uiso R . . . .
H131 H 0.2316 0.4872 0.4364 0.0392 1.0000 Uiso R . . . .
H141 H 0.1477 0.4456 0.3646 0.0662 1.0000 Uiso R . . . .
H142 H 0.2143 0.3989 0.3491 0.0668 1.0000 Uiso R . . . .
H143 H 0.1933 0.4592 0.2967 0.0671 1.0000 Uiso R . . . .
H151 H 0.1625 0.5741 0.3990 0.0679 1.0000 Uiso R . . . .
H152 H 0.2375 0.6091 0.3959 0.0678 1.0000 Uiso R . . . .
H153 H 0.2009 0.5812 0.3269 0.0681 1.0000 Uiso R . . . .
H171 H 0.5683 0.5616 0.7266 0.0357 1.0000 Uiso R . . . .
H181 H 0.4934 0.6026 0.8153 0.0448 1.0000 Uiso R . . . .
H191 H 0.3967 0.6683 0.7887 0.0452 1.0000 Uiso R . . . .
H201 H 0.3725 0.6972 0.6716 0.0387 1.0000 Uiso R . . . .
H211 H 0.4453 0.6569 0.5827 0.0316 1.0000 Uiso R . . . .
H231 H 0.1902 0.8203 0.3561 0.0585 0.3333 Uiso R . . . .
H232 H 0.2497 0.7708 0.3295 0.0585 0.3333 Uiso R . . . .
H221 H 0.2531 0.2894 0.2390 0.0430 0.259(5) Uiso R . P 1 1
H222 H 0.3206 0.2637 0.2328 0.0430 0.075(5) Uiso R . P 1 2

loop_
_atom_site_aniso_label
_atom_site_aniso_U_11
_atom_site_aniso_U_22
_atom_site_aniso_U_33
_atom_site_aniso_U_23
_atom_site_aniso_U_13
_atom_site_aniso_U_12
Zr1 0.01344(5) 0.01344(5) 0.01344(5) -0.00043(5) -0.00043(5) -0.00043(5)
Co1 0.01820(8) 0.01820(8) 0.01820(8) -0.00291(8) -0.00291(8) -0.00291(8)
Cl1 0.0745(8) 0.0579(6) 0.0738(8) 0.0136(6) 0.0418(7) 0.0028(6)
P1 0.01709(19) 0.01962(19) 0.0252(2) -0.00025(17) -0.00751(17) -0.00059(16)
Si1 0.01643(14) 0.01643(14) 0.01643(14) -0.00172(16) -0.00172(16) -0.00172(16)
O1 0.0160(4) 0.0160(4) 0.0160(4) -0.0013(4) -0.0013(4) -0.0013(4)
N1 0.0156(6) 0.0159(6) 0.0230(6) -0.0012(5) -0.0043(5) -0.0004(5)
C1 0.0147(6) 0.0172(7) 0.0279(8) 0.0003(6) -0.0062(6) 0.0022(6)
C2 0.0208(8) 0.0191(7) 0.0245(8) 0.0026(6) -0.0086(7) 0.0001(6)
C3 0.0274(9) 0.0193(8) 0.0361(11) 0.0035(7) -0.0097(8) -0.0023(7)
C4 0.0310(10) 0.0195(8) 0.0461(12) -0.0030(8) -0.0108(9) 0.0045(8)
C5 0.0242(9) 0.0245(9) 0.0460(12) -0.0070(8) -0.0016(8) 0.0064(7)
C6 0.0169(7) 0.0210(8) 0.0366(10) -0.0023(7) -0.0038(7) 0.0028(6)
C7 0.0247(8) 0.0238(8) 0.0241(8) 0.0047(7) -0.0034(7) -0.0018(7)
C8 0.0491(14) 0.0205(9) 0.0660(17) -0.0076(10) -0.0032(13) 0.0041(9)
C9 0.0203(8) 0.0298(9) 0.0433(11) -0.0042(9) 0.0049(8) 0.0020(7)
C10 0.0384(11) 0.0280(10) 0.0254(9) 0.0046(7) -0.0125(8) -0.0018(8)
C11 0.080(2) 0.0386(12) 0.0329(12) 0.0014(10) -0.0255(13) -0.0081(13)
C12 0.0482(13) 0.0304(10) 0.0408(12) 0.0099(9) -0.0240(10) -0.0031(10)
C13 0.0189(8) 0.0278(9) 0.0497(13) -0.0048(9) -0.0111(8) 0.0010(7)
C14 0.0252(10) 0.0389(13) 0.0704(17) -0.0113(11) -0.0163(11) -0.0022(9)
C15 0.0266(10) 0.0363(11) 0.0697(17) -0.0089(12) -0.0186(11) 0.0079(9)
C16 0.0242(8) 0.0174(7) 0.0230(8) -0.0059(6) 0.0020(6) -0.0050(6)
C17 0.0392(11) 0.0237(8) 0.0224(8) -0.0042(7) 0.0012(8) -0.0059(8)
C18 0.0575(14) 0.0296(10) 0.0242(9) -0.0059(8) 0.0110(9) -0.0103(10)
C19 0.0454(12) 0.0271(9) 0.0407(12) -0.0150(9) 0.0212(10) -0.0139(9)
C20 0.0265(9) 0.0267(9) 0.0440(12) -0.0128(8) 0.0104(8) -0.0048(8)
C21 0.0242(8) 0.0251(8) 0.0301(9) -0.0076(7) 0.0020(8) -0.0030(7)

loop_
_atom_type_symbol
_atom_type_scat_dispersion_real
_atom_type_scat_dispersion_imag
_atom_type_scat_Cromer_Mann_a1
_atom_type_scat_Cromer_Mann_b1
_atom_type_scat_Cromer_Mann_a2
_atom_type_scat_Cromer_Mann_b2
_atom_type_scat_Cromer_Mann_a3
_atom_type_scat_Cromer_Mann_b3
_atom_type_scat_Cromer_Mann_a4
_atom_type_scat_Cromer_Mann_b4
_atom_type_scat_Cromer_Mann_c
_atom_type_scat_source
C 0.0033 0.0016 2.3100 20.8439 1.0200 10.2075 1.5886 0.5687 0.8650 51.6512 0.2156 'International Tables Vol C 4.2.6.8 and 6.1.1.4'
H 0.0000 0.0000 0.4930 10.5109 0.3229 26.1257 0.1402 3.1424 0.0408 57.7998 0.0030 'International Tables Vol C 4.2.6.8 and 6.1.1.4'
N 0.0061 0.0033 12.2126 0.0057 3.1322 9.8933 2.0125 28.9975 1.1663 0.5826 -11.5290 'International Tables Vol C 4.2.6.8 and 6.1.1.4'
O 0.0106 0.0060 3.0485 13.2771 2.2868 5.7011 1.5463 0.3239 0.8670 32.9089 0.2508 'International Tables Vol C 4.2.6.8 and 6.1.1.4'
Si 0.0817 0.0704 6.2915 2.4386 3.0353 32.3337 1.9891 0.6785 1.5410 81.6937 1.1407 'International Tables Vol C 4.2.6.8 and 6.1.1.4'
P 0.1023 0.0942 6.4345 1.9067 4.1791 27.1570 1.7800 0.5260 1.4908 68.1645 1.1149 'International Tables Vol C 4.2.6.8 and 6.1.1.4'
Co 0.3494 0.9721 12.2841 4.2791 7.3409 0.2784 4.0034 13.5359 2.3488 71.1692 1.0118 'International Tables Vol C 4.2.6.8 and 6.1.1.4'
Zr -2.9673 0.5597 17.8765 1.2762 10.9480 11.9160 5.4173 0.1176 3.6572 87.6627 2.0693 'International Tables Vol C 4.2.6.8 and 6.1.1.4'
Cl 0.1484 0.1585 11.4604 0.0104 7.1964 1.1662 6.2556 18.5194 1.6455 47.7784 -9.5574 'International Tables Vol C 4.2.6.8 and 6.1.1.4'

loop_
_geom_angle_atom_site_label_1
_geom_angle_site_symmetry_1
_geom_angle_atom_site_label_2
_geom_angle_atom_site_label_3
_geom_angle_site_symmetry_3
_geom_angle
_geom_angle_publ_flag
P1 2_555 Zr1 P1 3_555 79.302(16) yes
P1 3_555 Zr1 N1 2_555 109.33(4) yes
P1 2_555 Zr1 N1 3_555 100.66(4) yes
N1 2_555 Zr1 N1 3_555 117.70(2) yes
N1 2_555 Zr1 Co1 . 81.19(4) yes
P1 2_555 Zr1 P1 . 79.302(15) yes
N1 2_555 Zr1 P1 . 100.66(4) yes
N1 3_555 Zr1 P1 . 109.33(4) yes
P1 2_555 Zr1 O1 . 132.539(10) yes
N1 2_555 Zr1 O1 . 98.81(4) yes
Co1 . Zr1 O1 . 179.994 yes
P1 2_555 Zr1 N1 . 109.33(4) yes
P1 3_555 Zr1 N1 . 100.66(4) yes
N1 2_555 Zr1 N1 . 117.70(2) yes
Co1 . Zr1 N1 . 81.19(4) yes
P1 . Zr1 O1 . 132.539(10) yes
O1 . Zr1 N1 . 98.81(4) yes
O2 2_555 Co1 P1 3_555 115.8(2) yes
O2 3_555 Co1 P1 3_555 109.3(4) yes
O2 2_555 Co1 P1 2_555 109.3(4) yes
O2 3_555 Co1 P1 2_555 106.7(3) yes
P1 3_555 Co1 P1 2_555 108.253(15) yes
O2 2_555 Co1 Zr1 . 174.6(2) yes
O2 3_555 Co1 Zr1 . 174.6(2) yes
P1 3_555 Co1 Zr1 . 69.336(14) yes
P1 2_555 Co1 Zr1 . 69.336(14) yes
O2 2_555 Co1 P1 . 106.7(3) yes
O2 3_555 Co1 P1 . 115.8(2) yes
P1 3_555 Co1 P1 . 108.253(16) yes
P1 2_555 Co1 P1 . 108.253(15) yes
Zr1 . Co1 P1 . 69.336(15) yes
P1 3_555 Co1 O2 . 106.7(3) yes
P1 2_555 Co1 O2 . 115.8(2) yes
Zr1 . Co1 O2 . 174.6(2) yes
P1 . Co1 O2 . 109.3(4) yes
Zr1 . P1 Co1 . 63.202(14) yes
Co1 . P1 N1 . 107.98(5) yes
Zr1 . P1 C10 . 116.64(7) yes
Co1 . P1 C10 . 110.64(7) yes
N1 . P1 C10 . 108.88(8) yes
Zr1 . P1 C13 . 134.81(8) yes
Co1 . P1 C13 . 112.93(7) yes
N1 . P1 C13 . 109.55(9) yes
C10 . P1 C13 . 106.81(10) yes
C16 3_555 Si1 C16 2_555 109.93(6) yes
C16 3_555 Si1 O1 . 109.00(6) yes
C16 2_555 Si1 O1 . 109.00(6) yes
C16 3_555 Si1 C16 . 109.93(6) yes
C16 2_555 Si1 C16 . 109.93(6) yes
O1 . Si1 C16 . 109.00(6) yes
Si1 . O1 Zr1 . 179.994 yes
Co1 . O2 C22 3_555 162.9(12) yes
Co1 . O2 C22 2_555 169.9(13) yes
Co1 . O2 C22 . 153.6(5) yes
H222 2_555 O31 O31 2_555 125.0 no
P1 . N1 Zr1 . 100.19(7) yes
P1 . N1 C1 . 129.36(11) yes
Zr1 . N1 C1 . 129.42(10) yes
N1 . C1 C2 . 118.95(15) yes
N1 . C1 C6 . 121.99(15) yes
C2 . C1 C6 . 118.90(15) yes
C1 . C2 C3 . 119.78(17) yes
C1 . C2 C7 . 121.80(16) yes
C3 . C2 C7 . 118.42(17) yes
C2 . C3 C4 . 122.00(18) yes
C2 . C3 H31 . 120.0 no
C4 . C3 H31 . 118.0 no
C3 . C4 C5 . 117.58(18) yes
C3 . C4 C8 . 121.0(2) yes
C5 . C4 C8 . 121.5(2) yes
C4 . C5 C6 . 122.96(19) yes
C4 . C5 H51 . 118.8 no
C6 . C5 H51 . 118.2 no
C1 . C6 C5 . 118.62(18) yes
C1 . C6 C9 . 124.18(16) yes
C5 . C6 C9 . 117.16(18) yes
C2 . C7 H71 . 108.7 no
C2 . C7 H72 . 108.4 no
H71 . C7 H72 . 109.1 no
C2 . C7 H73 . 110.4 no
H71 . C7 H73 . 109.3 no
H72 . C7 H73 . 110.9 no
C4 . C8 H81 . 110.0 no
C4 . C8 H82 . 110.5 no
H81 . C8 H82 . 107.8 no
C4 . C8 H83 . 110.3 no
H81 . C8 H83 . 108.5 no
H82 . C8 H83 . 109.7 no
C6 . C9 H91 . 110.2 no
C6 . C9 H92 . 109.6 no
H91 . C9 H92 . 109.7 no
C6 . C9 H93 . 109.7 no
H91 . C9 H93 . 108.8 no
H92 . C9 H93 . 108.8 no
P1 . C10 C11 . 111.65(16) yes
P1 . C10 C12 . 118.61(17) yes
C11 . C10 C12 . 109.85(17) yes
P1 . C10 H101 . 103.0 no
C11 . C10 H101 . 106.4 no
C12 . C10 H101 . 106.2 no
C10 . C11 H111 . 110.0 no
C10 . C11 H112 . 109.6 no
H111 . C11 H112 . 108.2 no
C10 . C11 H113 . 112.0 no
H111 . C11 H113 . 109.3 no
H112 . C11 H113 . 107.5 no
C10 . C12 H121 . 110.9 no
C10 . C12 H122 . 109.6 no
H121 . C12 H122 . 106.9 no
C10 . C12 H123 . 111.8 no
H121 . C12 H123 . 108.9 no
H122 . C12 H123 . 108.6 no
P1 . C13 C14 . 112.99(16) yes
P1 . C13 C15 . 116.41(16) yes
C14 . C13 C15 . 109.12(18) yes
P1 . C13 H131 . 106.0 no
C14 . C13 H131 . 105.4 no
C15 . C13 H131 . 106.1 no
C13 . C14 H141 . 108.0 no
C13 . C14 H142 . 111.1 no
H141 . C14 H142 . 109.7 no
C13 . C14 H143 . 108.8 no
H141 . C14 H143 . 109.9 no
H142 . C14 H143 . 109.4 no
C13 . C15 H151 . 107.9 no
C13 . C15 H152 . 111.3 no
H151 . C15 H152 . 109.8 no
C13 . C15 H153 . 108.8 no
H151 . C15 H153 . 109.3 no
H152 . C15 H153 . 109.7 no
Si1 . C16 C17 . 123.01(15) yes
Si1 . C16 C21 . 119.14(14) yes
C17 . C16 C21 . 117.82(18) yes
C16 . C17 C18 . 120.7(2) yes
C16 . C17 H171 . 119.9 no
C18 . C17 H171 . 119.3 no
C17 . C18 C19 . 120.4(2) yes
C17 . C18 H181 . 120.9 no
C19 . C18 H181 . 118.7 no
C18 . C19 C20 . 120.2(2) yes
C18 . C19 H191 . 118.6 no
C20 . C19 H191 . 121.2 no
C19 . C20 C21 . 119.6(2) yes
C19 . C20 H201 . 119.7 no
C21 . C20 H201 . 120.6 no
C16 . C21 C20 . 121.2(2) yes
C16 . C21 H211 . 119.4 no
C20 . C21 H211 . 119.4 no
O30 3_555 C22 O30 . 126.0(5) yes
O2 . C22 O30 . 120.1(2) yes
H221 3_555 C22 O2 2_555 114.4 no
O30 2_555 C22 O2 2_555 96.3(6) yes
O30 3_555 C22 O2 2_555 98.2(9) yes
O30 . C22 O2 2_555 123.5(11) yes
O30 . C22 O2 3_555 108.9(8) yes
O2 . C22 H221 . 118.8 no
O30 . C22 H221 . 120.9 no
O2 . C22 O31 . 120.1(2) yes
O2 2_555 C22 O31 . 131.3(9) yes
O31 . C22 O2 3_555 133.4(9) yes
O2 . C22 O31 2_555 141.2(14) yes
O2 2_555 C22 O31 2_555 138.5(17) yes
O2 3_555 C22 O31 2_555 153.7(16) yes
O2 2_555 C22 O31 3_555 168.8(17) yes
O2 . C22 H222 . 122.1 no
O2 2_555 C22 H222 . 109.7 no
O31 . C22 H222 . 117.8 no
Cl1 . C23 H231 9_564 94.4 no
Cl1 7_655 C23 H231 7_655 101.2 no
Cl1 . C23 Cl1 9_564 120.8(9) yes
Cl1 7_655 C23 Cl1 9_564 126.4(8) yes
Cl1 . C23 H231 . 112.0 no
Cl1 7_655 C23 H231 . 112.4 no
Cl1 . C23 H232 . 112.3 no
Cl1 7_655 C23 H232 . 112.7 no
H231 . C23 H232 . 109.3 no

loop_
_geom_bond_atom_site_label_1
_geom_bond_atom_site_label_2
_geom_bond_site_symmetry_2
_geom_bond_distance
_geom_bond_publ_flag
Zr1 P1 2_555 2.9499(5) yes
Zr1 P1 3_555 2.9499(5) yes
Zr1 N1 2_555 2.1406(14) yes
Zr1 N1 3_555 2.1406(14) yes
Zr1 Co1 . 2.8141(5) yes
Zr1 P1 . 2.9499(5) yes
Zr1 O1 . 1.964(2) yes
Zr1 N1 . 2.1406(14) yes
Co1 O2 2_555 1.986(3) yes
Co1 O2 3_555 1.986(3) yes
Co1 P1 3_555 2.3230(5) yes
Co1 P1 2_555 2.3230(5) yes
Co1 P1 . 2.3230(5) yes
Co1 O2 . 1.986(3) yes
Cl1 C23 9_564 1.769(13) yes
Cl1 H231 7_655 1.556 no
Cl1 C23 7_655 1.269(8) yes
Cl1 C23 . 1.843(11) yes
P1 N1 . 1.6859(15) yes
P1 C10 . 1.861(2) yes
P1 C13 . 1.864(2) yes
Si1 C16 3_555 1.8740(18) yes
Si1 C16 2_555 1.8740(18) yes
Si1 O1 . 1.652(2) yes
Si1 C16 . 1.8740(18) yes
O2 C22 3_555 1.198(6) yes
O2 C22 2_555 1.177(5) yes
O2 C22 . 1.246(3) yes
O30 C22 3_555 1.645(10) yes
O30 C22 2_555 1.379(14) yes
O30 H221 2_555 0.699 no
O30 C22 . 1.222(8) yes
O31 H222 2_555 1.211 no
O31 C22 3_555 1.062(12) yes
O31 C22 2_555 0.990(10) yes
O31 O31 3_555 0.86(2) yes
O31 O31 2_555 0.86(2) yes
O31 C22 . 1.194(9) yes
N1 C1 . 1.440(2) yes
C1 C2 . 1.414(2) yes
C1 C6 . 1.407(3) yes
C2 C3 . 1.391(3) yes
C2 C7 . 1.496(3) yes
C3 C4 . 1.391(3) yes
C3 H31 . 0.938 no
C4 C5 . 1.377(3) yes
C4 C8 . 1.514(3) yes
C5 C6 . 1.406(3) yes
C5 H51 . 0.935 no
C6 C9 . 1.504(3) yes
C7 H71 . 0.968 no
C7 H72 . 0.957 no
C7 H73 . 0.973 no
C8 H81 . 0.954 no
C8 H82 . 0.955 no
C8 H83 . 0.965 no
C9 H91 . 0.970 no
C9 H92 . 0.955 no
C9 H93 . 0.956 no
C10 C11 . 1.539(3) yes
C10 C12 . 1.536(3) yes
C10 H101 . 0.969 no
C11 H111 . 0.950 no
C11 H112 . 0.963 no
C11 H113 . 0.956 no
C12 H121 . 0.960 no
C12 H122 . 0.964 no
C12 H123 . 0.971 no
C13 C14 . 1.533(3) yes
C13 C15 . 1.539(3) yes
C13 H131 . 0.980 no
C14 H141 . 0.961 no
C14 H142 . 0.959 no
C14 H143 . 0.960 no
C15 H151 . 0.952 no
C15 H152 . 0.968 no
C15 H153 . 0.956 no
C16 C17 . 1.399(3) yes
C16 C21 . 1.404(3) yes
C17 C18 . 1.394(3) yes
C17 H171 . 0.938 no
C18 C19 . 1.374(4) yes
C18 H181 . 0.937 no
C19 C20 . 1.388(3) yes
C19 H191 . 0.942 no
C20 C21 . 1.389(3) yes
C20 H201 . 0.919 no
C21 H211 . 0.917 no
C22 H221 3_555 1.094 no
C22 H221 2_555 0.745 no
C22 H221 . 0.950 no
C22 H222 . 0.950 no
C23 H231 9_564 1.258 no
C23 H231 7_655 1.275 no
C23 H231 . 0.955 no
C23 H232 . 0.946 no

loop_
_platon_squeeze_void_nr
_platon_squeeze_void_average_x
_platon_squeeze_void_average_y
_platon_squeeze_void_average_z
_platon_squeeze_void_volume
_platon_squeeze_void_count_electrons
_platon_squeeze_void_content
1 -0.032 -0.032 -0.032 135 41 ' '
2 0.032 0.468 0.532 136 41 ' '
3 0.468 0.532 0.032 135 41 ' '
4 0.532 0.032 0.468 135 41 ' '
